data_1547461
loop_
_publ_author_name
'Etayo, Pablo'
'Escudero, Eduardo Carmelo'
'Pericas, Miquel A.'

_publ_section_title
;
 5,5&#x2019;-Bistriazoles as axially chiral, multidentate ligands:
 Synthesis, configurational stability and catalytic application of their
 scandium(III) complexes
;
_journal_name_full 'Catal. Sci. Technol.'
_journal_paper_doi 10.1039/C7CY01518F
_journal_year 2017
_chemical_formula_sum 'C22 H28 Cl2 N8'
_chemical_formula_weight 475.42
_space_group_IT_number 2
_space_group_name_Hall '-P 1'
_symmetry_cell_setting triclinic
_symmetry_space_group_name_Hall '-P 1'
_symmetry_space_group_name_H-M 'P -1'
_atom_sites_solution_hydrogens geom
_audit_creation_method SHELXL-2014/7
_audit_update_record
;
2016-12-20 deposited with the CCDC.
2017-09-25 downloaded from the CCDC.
;
_cell_angle_alpha 79.961(2)
_cell_angle_beta 89.7958(15)
_cell_angle_gamma 87.646(2)
_cell_formula_units_Z 2
_cell_length_a 10.14276(19)
_cell_length_b 10.2202(3)
_cell_length_c 11.6711(2)
_cell_measurement_reflns_used 22164
_cell_measurement_temperature 100(2)
_cell_measurement_theta_max 30.028
_cell_measurement_theta_min 2.010
_cell_volume 1190.30(5)
_computing_cell_refinement 'Bruker APEX2 v2011.4-0'
_computing_data_collection 'Bruker APEX2 v2011.4-0'
_computing_data_reduction 'Bruker SAINT V7.60A'
_computing_molecular_graphics 'Bruker SHELXTL'
_computing_publication_material 'Bruker SHELXTL'
_computing_structure_refinement 'SHELXL-2014 (Sheldrick, 2014)'
_computing_structure_solution Sir2011
_diffrn_ambient_temperature 100(2)
_diffrn_detector_area_resol_mean 512
_diffrn_detector_type 'PILATUS 200K'
_diffrn_measured_fraction_theta_full 0.997
_diffrn_measured_fraction_theta_max 0.878
_diffrn_measurement_device_type '1/4chi goniometer'
_diffrn_measurement_method
;
 Fullsphere data collection, phi and omega scans
;
_diffrn_measurement_specimen_support 'magnetic support with MicroMount'
_diffrn_radiation_monochromator 'Confocal Max Flux optic'
_diffrn_radiation_type MoK\a
_diffrn_radiation_wavelength 0.7107
_diffrn_reflns_av_R_equivalents 0.0261
_diffrn_reflns_av_unetI/netI 0.0234
_diffrn_reflns_Laue_measured_fraction_full 0.997
_diffrn_reflns_Laue_measured_fraction_max 0.878
_diffrn_reflns_limit_h_max 13
_diffrn_reflns_limit_h_min -13
_diffrn_reflns_limit_k_max 13
_diffrn_reflns_limit_k_min -14
_diffrn_reflns_limit_l_max 15
_diffrn_reflns_limit_l_min -15
_diffrn_reflns_number 22164
_diffrn_reflns_point_group_measured_fraction_full 0.997
_diffrn_reflns_point_group_measured_fraction_max 0.878
_diffrn_reflns_theta_full 25.242
_diffrn_reflns_theta_max 30.028
_diffrn_reflns_theta_min 2.010
_diffrn_source 'Microfocus rotating anode X-ray tube'
_diffrn_source_current 24
_diffrn_source_power 50
_diffrn_source_size '0.2 mm x 0.2 mm fine focus'
_diffrn_source_type 'Rigaku MicroMax-007HF'
_exptl_absorpt_coefficient_mu 0.300
_exptl_absorpt_correction_T_max 0.943
_exptl_absorpt_correction_T_min 0.725
_exptl_absorpt_correction_type empirical
_exptl_absorpt_process_details
; 
 SADABS Version 2008/1 Bruker-Nonius
 Blessing, Acta Cryst. (1995) A51 33-38
;
_exptl_crystal_colour colourless
_exptl_crystal_density_diffrn 1.326
_exptl_crystal_description prism
_exptl_crystal_F_000 500
_exptl_crystal_size_max 0.20
_exptl_crystal_size_mid 0.20
_exptl_crystal_size_min 0.20
_refine_diff_density_max 1.095
_refine_diff_density_min -0.326
_refine_diff_density_rms 0.068
_refine_ls_extinction_method none
_refine_ls_goodness_of_fit_ref 1.055
_refine_ls_hydrogen_treatment constr
_refine_ls_matrix_type full
_refine_ls_number_parameters 418
_refine_ls_number_reflns 6123
_refine_ls_number_restraints 497
_refine_ls_restrained_S_all 1.028
_refine_ls_R_factor_all 0.0445
_refine_ls_R_factor_gt 0.0396
_refine_ls_shift/su_max 0.009
_refine_ls_shift/su_mean 0.001
_refine_ls_structure_factor_coef Fsqd
_refine_ls_weighting_details 'w=1/[\s^2^(Fo^2^)+(0.0557P)^2^+0.8954P] where P=(Fo^2^+2Fc^2^)/3'
_refine_ls_weighting_scheme calc
_refine_ls_wR_factor_gt 0.1096
_refine_ls_wR_factor_ref 0.1121
_reflns_Friedel_coverage 0.000
_reflns_number_gt 5471
_reflns_number_total 6123
_reflns_threshold_expression 'I > 2\s(I)'
_cod_data_source_file c7cy01518f2.cif
_cod_data_source_block PEMP349-
_cod_depositor_comments
;
The following automatic conversions were performed:

'_symmetry_cell_setting' value 'Triclinic' changed to 'triclinic'
according to
/home/data/users/saulius/crontab/automatic-downloads/rss-feeds/RSC/lib/dictionaries/cif_core.dic
dictionary named 'cif_core.dic' version 2.4.2 from 2011-04-26.

Automatic conversion script
Id: cif_fix_values 4973 2017-02-22 13:04:09Z antanas 
;
_cod_original_sg_symbol_H-M P-1
_cod_database_code 1547461
_shelx_shelxl_version_number 2014/7
_shelx_space_group_comment
;
The symmetry employed for this shelxl refinement is uniquely defined
by the following loop, which should always be used as a source of
symmetry information in preference to the above space-group names.
They are only intended as comments.
;
_shelx_estimated_absorpt_t_min 0.943
_shelx_estimated_absorpt_t_max 0.943

loop_
_space_group_symop_operation_xyz
'x, y, z'
'-x, -y, -z'

loop_
_atom_site_label
_atom_site_type_symbol
_atom_site_fract_x
_atom_site_fract_y
_atom_site_fract_z
_atom_site_U_iso_or_equiv
_atom_site_adp_type
_atom_site_occupancy
_atom_site_site_symmetry_order
_atom_site_calc_flag
_atom_site_refinement_flags_posn
_atom_site_refinement_flags_adp
_atom_site_refinement_flags_occupancy
_atom_site_disorder_assembly
_atom_site_disorder_group
N1 N 0.31848(13) -0.02527(13) 0.52812(11) 0.0188(3) Uani 1 1 d . . . . .
H1NA H 0.3857 -0.0824 0.5148 0.023 Uiso 1 1 calc R U . . .
H1NB H 0.3544 0.0502 0.5431 0.023 Uiso 1 1 calc R U . . .
N2 N 0.42948(13) 0.04798(13) 0.29057(12) 0.0212(3) Uani 1 1 d . . . . .
N3 N 0.46637(13) 0.13556(13) 0.20053(12) 0.0199(3) Uani 1 1 d . . . . .
N4 N 0.36764(12) 0.22685(12) 0.17494(11) 0.0167(2) Uani 1 1 d . . . . .
N8 N 0.2110(2) 0.4257(2) 0.45173(17) 0.0196(4) Uani 0.7 1 d . . P A 1
H8NA H 0.1475 0.3744 0.4893 0.024 Uiso 0.7 1 calc R U P A 1
H8NB H 0.2820 0.3713 0.4421 0.024 Uiso 0.7 1 calc R U P A 1
N8' N 0.1549(5) 0.4892(5) 0.4655(4) 0.0224(9) Uani 0.3 1 d . . P A 2
H8'1 H 0.1177 0.4131 0.5007 0.027 Uiso 0.3 1 calc R U P A 2
H8'2 H 0.0902 0.5545 0.4532 0.027 Uiso 0.3 1 calc R U P A 2
C1 C 0.23360(15) 0.00785(16) 0.42217(13) 0.0205(3) Uani 1 1 d . . . . .
H1A H 0.1545 0.0608 0.4396 0.025 Uiso 1 1 calc R U . . .
H1B H 0.2037 -0.0753 0.3999 0.025 Uiso 1 1 calc R U . . .
C2 C 0.30653(15) 0.08483(15) 0.32285(13) 0.0180(3) Uani 1 1 d . . . . .
C3 C 0.26501(14) 0.19954(15) 0.24973(13) 0.0163(3) Uani 1 1 d . . . . .
C4 C 0.14063(15) 0.27838(15) 0.24170(13) 0.0186(3) Uani 1 1 d D U . . .
N5 N 0.0318(4) 0.2358(6) 0.1896(7) 0.0190(7) Uani 0.7 1 d D U P A 1
N6 N -0.0743(4) 0.3196(4) 0.1921(5) 0.0232(7) Uani 0.7 1 d D U P A 1
N7 N -0.0365(3) 0.4179(4) 0.2424(4) 0.0219(7) Uani 0.7 1 d D U P A 1
C5 C 0.0928(4) 0.3961(4) 0.2743(5) 0.0172(6) Uani 0.7 1 d D U P A 1
C6 C 0.1598(3) 0.4907(3) 0.3346(3) 0.0213(6) Uani 0.7 1 d D U P A 1
H6A H 0.0970 0.5649 0.3438 0.026 Uiso 0.7 1 calc R U P A 1
H6B H 0.2342 0.5284 0.2863 0.026 Uiso 0.7 1 calc R U P A 1
C8 C 0.2506(8) 0.5227(11) 0.5255(6) 0.0233(10) Uani 0.7 1 d D U P A 1
H8A H 0.2769 0.4749 0.6027 0.035 Uiso 0.7 1 calc R U P A 1
H8B H 0.1759 0.5846 0.5330 0.035 Uiso 0.7 1 calc R U P A 1
H8C H 0.3249 0.5725 0.4892 0.035 Uiso 0.7 1 calc R U P A 1
C16 C 0.0210(5) 0.1169(4) 0.1362(5) 0.0202(8) Uani 0.7 1 d D U P A 1
H16A H -0.0720 0.1084 0.1140 0.024 Uiso 0.7 1 calc R U P A 1
H16B H 0.0479 0.0369 0.1933 0.024 Uiso 0.7 1 calc R U P A 1
C17 C 0.1072(7) 0.1250(6) 0.0297(5) 0.0177(8) Uani 0.7 1 d D U P A 1
C18 C 0.2174(7) 0.0405(8) 0.0304(7) 0.0204(9) Uani 0.7 1 d D U P A 1
H18 H 0.2375 -0.0240 0.0977 0.024 Uiso 0.7 1 calc R U P A 1
C19 C 0.2990(7) 0.0489(9) -0.0663(7) 0.0232(9) Uani 0.7 1 d D U P A 1
H19 H 0.3738 -0.0104 -0.0652 0.028 Uiso 0.7 1 calc R U P A 1
C20 C 0.2713(9) 0.1437(11) -0.1639(7) 0.0258(11) Uani 0.7 1 d D U P A 1
H20 H 0.3266 0.1491 -0.2303 0.031 Uiso 0.7 1 calc R U P A 1
C21 C 0.1632(10) 0.2306(11) -0.1649(7) 0.0281(13) Uani 0.7 1 d D U P A 1
H21 H 0.1458 0.2974 -0.2312 0.034 Uiso 0.7 1 calc R U P A 1
C22 C 0.0798(9) 0.2204(7) -0.0692(6) 0.0250(11) Uani 0.7 1 d D U P A 1
H22 H 0.0040 0.2786 -0.0711 0.030 Uiso 0.7 1 calc R U P A 1
N5' N 0.0281(10) 0.2483(14) 0.2001(18) 0.0220(16) Uani 0.3 1 d D U P A 2
N6' N -0.0597(8) 0.3496(10) 0.2037(12) 0.0254(17) Uani 0.3 1 d D U P A 2
N7' N -0.0038(8) 0.4338(9) 0.2603(10) 0.0249(16) Uani 0.3 1 d D U P A 2
C5' C 0.1237(9) 0.3934(11) 0.2859(14) 0.0234(17) Uani 0.3 1 d D U P A 2
C6' C 0.2099(7) 0.4686(7) 0.3512(6) 0.0208(13) Uani 0.3 1 d D U P A 2
H6'A H 0.2249 0.5564 0.3029 0.025 Uiso 0.3 1 calc R U P A 2
H6'B H 0.2966 0.4202 0.3644 0.025 Uiso 0.3 1 calc R U P A 2
C8' C 0.257(3) 0.527(3) 0.5450(14) 0.034(4) Uani 0.3 1 d D U P A 2
H8'A H 0.2159 0.5365 0.6194 0.052 Uiso 0.3 1 calc R U P A 2
H8'B H 0.2942 0.6110 0.5093 0.052 Uiso 0.3 1 calc R U P A 2
H8'C H 0.3271 0.4570 0.5583 0.052 Uiso 0.3 1 calc R U P A 2
C16' C 0.0027(12) 0.1385(11) 0.1391(12) 0.0235(18) Uani 0.3 1 d D U P A 2
H16C H -0.0911 0.1437 0.1149 0.028 Uiso 0.3 1 calc R U P A 2
H16D H 0.0194 0.0530 0.1925 0.028 Uiso 0.3 1 calc R U P A 2
C17' C 0.0895(18) 0.1428(17) 0.0333(13) 0.0206(17) Uani 0.3 1 d D U P A 2
C18' C 0.1932(17) 0.0511(19) 0.0317(15) 0.0224(19) Uani 0.3 1 d D U P A 2
H18' H 0.2086 -0.0173 0.0971 0.027 Uiso 0.3 1 calc R U P A 2
C19' C 0.2754(18) 0.058(2) -0.0647(17) 0.028(2) Uani 0.3 1 d D U P A 2
H19' H 0.3480 -0.0038 -0.0639 0.034 Uiso 0.3 1 calc R U P A 2
C20' C 0.251(2) 0.155(3) -0.1616(17) 0.025(2) Uani 0.3 1 d D U P A 2
H20' H 0.3069 0.1599 -0.2276 0.030 Uiso 0.3 1 calc R U P A 2
C21' C 0.146(3) 0.245(3) -0.1623(16) 0.025(2) Uani 0.3 1 d D U P A 2
H21' H 0.1261 0.3087 -0.2302 0.030 Uiso 0.3 1 calc R U P A 2
C22' C 0.068(2) 0.2424(18) -0.0637(14) 0.021(2) Uani 0.3 1 d D U P A 2
H22' H -0.0002 0.3088 -0.0623 0.025 Uiso 0.3 1 calc R U P A 2
C7 C 0.24209(16) -0.08703(17) 0.63149(14) 0.0228(3) Uani 1 1 d . . . . .
H7A H 0.3019 -0.1131 0.6980 0.034 Uiso 1 1 calc R U . . .
H7B H 0.1996 -0.1658 0.6142 0.034 Uiso 1 1 calc R U . . .
H7C H 0.1745 -0.0228 0.6502 0.034 Uiso 1 1 calc R U . . .
C9 C 0.37735(15) 0.33305(15) 0.07334(13) 0.0183(3) Uani 1 1 d . . . . .
H9A H 0.2997 0.3322 0.0223 0.022 Uiso 1 1 calc R U . . .
H9B H 0.4573 0.3157 0.0285 0.022 Uiso 1 1 calc R U . . .
C10 C 0.38398(15) 0.46862(15) 0.10719(13) 0.0179(3) Uani 1 1 d . . . . .
C11 C 0.30189(15) 0.57303(16) 0.05207(14) 0.0205(3) Uani 1 1 d . . . . .
H11 H 0.2413 0.5585 -0.0059 0.025 Uiso 1 1 calc R U . . .
C12 C 0.30846(16) 0.69876(16) 0.08173(15) 0.0238(3) Uani 1 1 d . . . . .
H12 H 0.2528 0.7699 0.0434 0.029 Uiso 1 1 calc R U . . .
C13 C 0.39593(17) 0.72073(16) 0.16713(15) 0.0244(3) Uani 1 1 d . . . . .
H13 H 0.3993 0.8063 0.1880 0.029 Uiso 1 1 calc R U . . .
C14 C 0.47838(17) 0.61675(17) 0.22186(15) 0.0248(3) Uani 1 1 d . . . . .
H14 H 0.5385 0.6315 0.2801 0.030 Uiso 1 1 calc R U . . .
C15 C 0.47323(16) 0.49122(16) 0.19185(14) 0.0221(3) Uani 1 1 d . . . . .
H15 H 0.5305 0.4207 0.2290 0.027 Uiso 1 1 calc R U . . .
Cl1 Cl 0.01360(3) 0.22459(3) 0.56498(3) 0.01733(9) Uani 1 1 d . . . . .
Cl2 Cl 0.46870(3) 0.24719(3) 0.50714(3) 0.01852(9) Uani 1 1 d . . . . .

loop_
_atom_site_aniso_label
_atom_site_aniso_U_11
_atom_site_aniso_U_22
_atom_site_aniso_U_33
_atom_site_aniso_U_23
_atom_site_aniso_U_13
_atom_site_aniso_U_12
N1 0.0191(6) 0.0175(6) 0.0196(6) -0.0020(5) 0.0025(5) -0.0034(5)
N2 0.0205(6) 0.0199(6) 0.0221(6) -0.0006(5) 0.0015(5) -0.0025(5)
N3 0.0192(6) 0.0192(6) 0.0208(6) -0.0018(5) 0.0018(5) -0.0011(5)
N4 0.0174(6) 0.0154(6) 0.0173(6) -0.0027(5) 0.0018(4) -0.0025(5)
N8 0.0178(9) 0.0169(9) 0.0240(10) -0.0031(7) 0.0011(7) -0.0016(8)
N8' 0.023(2) 0.018(2) 0.028(2) -0.0078(18) 0.0065(18) 0.0013(19)
C1 0.0198(7) 0.0209(7) 0.0194(7) 0.0017(6) 0.0000(5) -0.0047(6)
C2 0.0185(7) 0.0177(7) 0.0181(7) -0.0028(5) 0.0002(5) -0.0039(5)
C3 0.0174(7) 0.0158(6) 0.0167(6) -0.0043(5) 0.0015(5) -0.0048(5)
C4 0.0206(7) 0.0182(7) 0.0163(7) -0.0007(5) 0.0041(5) -0.0016(5)
N5 0.0147(12) 0.0252(16) 0.0165(18) -0.0029(11) 0.0029(10) 0.0029(10)
N6 0.0204(12) 0.0239(17) 0.0240(14) -0.0012(12) 0.0039(9) 0.0020(11)
N7 0.0200(15) 0.0228(15) 0.0218(16) -0.0020(10) 0.0032(11) 0.0034(12)
C5 0.0170(17) 0.0167(12) 0.0166(15) -0.0003(10) 0.0046(13) 0.0031(11)
C6 0.0275(16) 0.0158(12) 0.0198(12) -0.0016(9) 0.0039(12) 0.0018(11)
C8 0.0205(18) 0.022(2) 0.029(2) -0.0088(17) -0.0012(15) 0.0022(15)
C16 0.0125(15) 0.0260(16) 0.0238(14) -0.0085(12) 0.0003(11) -0.0038(12)
C17 0.015(2) 0.022(2) 0.0175(12) -0.0085(11) 0.0026(11) -0.0053(13)
C18 0.020(2) 0.0168(15) 0.0267(15) -0.0088(11) 0.0007(14) -0.0019(13)
C19 0.020(2) 0.0219(18) 0.0316(15) -0.0157(12) 0.0073(15) -0.0031(16)
C20 0.024(3) 0.033(2) 0.0242(15) -0.0154(14) 0.0081(15) -0.0119(18)
C21 0.027(3) 0.039(3) 0.0177(14) -0.0024(16) 0.0008(14) -0.007(2)
C22 0.020(2) 0.031(3) 0.0248(16) -0.0073(15) -0.0035(13) 0.0025(15)
N5' 0.023(3) 0.025(3) 0.019(3) -0.007(2) 0.006(2) 0.002(2)
N6' 0.021(3) 0.026(4) 0.028(3) -0.004(3) 0.004(2) 0.007(3)
N7' 0.024(3) 0.026(3) 0.025(3) -0.004(2) 0.002(3) -0.003(3)
C5' 0.018(3) 0.025(3) 0.024(3) 0.004(2) 0.005(3) 0.004(3)
C6' 0.023(3) 0.017(3) 0.023(3) -0.005(2) 0.002(2) 0.000(2)
C8' 0.042(6) 0.031(6) 0.036(6) -0.021(6) 0.000(4) -0.008(4)
C16' 0.019(3) 0.032(4) 0.020(3) -0.005(3) 0.007(2) 0.000(3)
C17' 0.013(3) 0.022(3) 0.029(3) -0.011(2) -0.002(2) 0.001(2)
C18' 0.021(5) 0.024(4) 0.023(3) -0.007(3) 0.005(3) -0.005(3)
C19' 0.023(5) 0.026(3) 0.038(3) -0.014(3) 0.003(3) 0.003(3)
C20' 0.027(5) 0.028(4) 0.023(3) -0.008(3) 0.007(3) -0.008(3)
C21' 0.024(4) 0.027(4) 0.025(3) -0.008(3) -0.005(3) 0.003(3)
C22' 0.019(4) 0.025(4) 0.019(3) -0.004(3) 0.003(2) 0.003(3)
C7 0.0228(8) 0.0263(8) 0.0179(7) 0.0009(6) 0.0043(6) -0.0052(6)
C9 0.0224(7) 0.0168(7) 0.0150(6) -0.0004(5) 0.0025(5) -0.0044(6)
C10 0.0199(7) 0.0172(7) 0.0162(6) -0.0010(5) 0.0030(5) -0.0042(5)
C11 0.0182(7) 0.0211(7) 0.0217(7) -0.0016(6) -0.0004(5) -0.0036(6)
C12 0.0214(7) 0.0188(7) 0.0298(8) -0.0004(6) 0.0014(6) -0.0008(6)
C13 0.0269(8) 0.0175(7) 0.0295(8) -0.0051(6) 0.0039(6) -0.0056(6)
C14 0.0284(8) 0.0234(8) 0.0232(8) -0.0042(6) -0.0030(6) -0.0070(6)
C15 0.0257(8) 0.0191(7) 0.0207(7) -0.0005(6) -0.0033(6) -0.0021(6)
Cl1 0.01628(16) 0.01843(17) 0.01849(17) -0.00506(13) 0.00221(12) -0.00762(12)
Cl2 0.01704(17) 0.01442(17) 0.02473(18) -0.00508(13) -0.00170(13) -0.00109(12)

loop_
_atom_type_symbol
_atom_type_description
_atom_type_scat_dispersion_real
_atom_type_scat_dispersion_imag
_atom_type_scat_source
C C 0.0033 0.0016 'International Tables Vol C Tables 4.2.6.8 and 6.1.1.4'
H H 0.0000 0.0000 'International Tables Vol C Tables 4.2.6.8 and 6.1.1.4'
N N 0.0061 0.0033 'International Tables Vol C Tables 4.2.6.8 and 6.1.1.4'
Cl Cl 0.1484 0.1585 'International Tables Vol C Tables 4.2.6.8 and 6.1.1.4'

loop_
_geom_angle_atom_site_label_1
_geom_angle_atom_site_label_2
_geom_angle_atom_site_label_3
_geom_angle
C7 N1 C1 111.65(12)
C7 N1 H1NA 109.3
C1 N1 H1NA 109.3
C7 N1 H1NB 109.3
C1 N1 H1NB 109.3
H1NA N1 H1NB 108.0
N3 N2 C2 108.55(13)
N2 N3 N4 107.72(12)
N3 N4 C3 110.80(12)
N3 N4 C9 120.01(12)
C3 N4 C9 129.09(13)
C8 N8 C6 113.2(4)
C8 N8 H8NA 108.9
C6 N8 H8NA 108.9
C8 N8 H8NB 108.9
C6 N8 H8NB 108.9
H8NA N8 H8NB 107.8
C6' N8' C8' 112.9(10)
C6' N8' H8'1 109.0
C8' N8' H8'1 109.0
C6' N8' H8'2 109.0
C8' N8' H8'2 109.0
H8'1 N8' H8'2 107.8
N1 C1 C2 111.25(12)
N1 C1 H1A 109.4
C2 C1 H1A 109.4
N1 C1 H1B 109.4
C2 C1 H1B 109.4
H1A C1 H1B 108.0
N2 C2 C3 108.81(13)
N2 C2 C1 123.13(14)
C3 C2 C1 128.06(14)
N4 C3 C2 104.12(13)
N4 C3 C4 123.85(13)
C2 C3 C4 131.97(14)
N5' C4 C5' 109.5(5)
N5 C4 C5 102.6(2)
N5' C4 C3 127.0(4)
C5' C4 C3 123.4(3)
N5 C4 C3 119.9(2)
C5 C4 C3 137.42(19)
N6 N5 C4 111.6(3)
N6 N5 C16 119.9(3)
C4 N5 C16 128.5(3)
N7 N6 N5 107.1(3)
N6 N7 C5 109.3(2)
N7 C5 C4 109.3(3)
N7 C5 C6 120.5(3)
C4 C5 C6 130.1(3)
C5 C6 N8 112.0(3)
C5 C6 H6A 109.2
N8 C6 H6A 109.2
C5 C6 H6B 109.2
N8 C6 H6B 109.2
H6A C6 H6B 107.9
N8 C8 H8A 109.5
N8 C8 H8B 109.5
H8A C8 H8B 109.5
N8 C8 H8C 109.5
H8A C8 H8C 109.5
H8B C8 H8C 109.5
N5 C16 C17 110.8(3)
N5 C16 H16A 109.5
C17 C16 H16A 109.5
N5 C16 H16B 109.5
C17 C16 H16B 109.5
H16A C16 H16B 108.1
C18 C17 C22 119.1(3)
C18 C17 C16 120.2(3)
C22 C17 C16 120.7(3)
C17 C18 C19 120.7(3)
C17 C18 H18 119.7
C19 C18 H18 119.7
C20 C19 C18 119.9(3)
C20 C19 H19 120.0
C18 C19 H19 120.0
C21 C20 C19 120.0(3)
C21 C20 H20 120.0
C19 C20 H20 120.0
C20 C21 C22 120.2(3)
C20 C21 H21 119.9
C22 C21 H21 119.9
C21 C22 C17 120.1(3)
C21 C22 H22 119.9
C17 C22 H22 119.9
C4 N5' N6' 108.3(5)
C4 N5' C16' 127.9(8)
N6' N5' C16' 122.9(7)
N7' N6' N5' 107.4(5)
N6' N7' C5' 109.9(5)
N7' C5' C4 104.4(5)
N7' C5' C6' 121.6(5)
C4 C5' C6' 134.0(6)
C5' C6' N8' 113.8(7)
C5' C6' H6'A 108.8
N8' C6' H6'A 108.8
C5' C6' H6'B 108.8
N8' C6' H6'B 108.8
H6'A C6' H6'B 107.7
N8' C8' H8'A 109.5
N8' C8' H8'B 109.5
H8'A C8' H8'B 109.5
N8' C8' H8'C 109.5
H8'A C8' H8'C 109.5
H8'B C8' H8'C 109.5
N5' C16' C17' 111.2(6)
N5' C16' H16C 109.4
C17' C16' H16C 109.4
N5' C16' H16D 109.4
C17' C16' H16D 109.4
H16C C16' H16D 108.0
C18' C17' C22' 118.9(5)
C18' C17' C16' 121.0(5)
C22' C17' C16' 120.1(5)
C17' C18' C19' 120.7(5)
C17' C18' H18' 119.6
C19' C18' H18' 119.6
C20' C19' C18' 119.9(5)
C20' C19' H19' 120.1
C18' C19' H19' 120.1
C21' C20' C19' 119.9(5)
C21' C20' H20' 120.0
C19' C20' H20' 120.0
C20' C21' C22' 120.1(5)
C20' C21' H21' 120.0
C22' C21' H21' 120.0
C21' C22' C17' 120.3(5)
C21' C22' H22' 119.8
C17' C22' H22' 119.8
N1 C7 H7A 109.5
N1 C7 H7B 109.5
H7A C7 H7B 109.5
N1 C7 H7C 109.5
H7A C7 H7C 109.5
H7B C7 H7C 109.5
N4 C9 C10 112.25(12)
N4 C9 H9A 109.2
C10 C9 H9A 109.2
N4 C9 H9B 109.2
C10 C9 H9B 109.2
H9A C9 H9B 107.9
C11 C10 C15 119.52(14)
C11 C10 C9 119.69(14)
C15 C10 C9 120.78(14)
C10 C11 C12 120.08(15)
C10 C11 H11 120.0
C12 C11 H11 120.0
C13 C12 C11 120.38(15)
C13 C12 H12 119.8
C11 C12 H12 119.8
C14 C13 C12 119.61(15)
C14 C13 H13 120.2
C12 C13 H13 120.2
C13 C14 C15 120.30(15)
C13 C14 H14 119.8
C15 C14 H14 119.8
C14 C15 C10 120.10(15)
C14 C15 H15 120.0
C10 C15 H15 120.0

loop_
_geom_bond_atom_site_label_1
_geom_bond_atom_site_label_2
_geom_bond_distance
N1 C7 1.4907(19)
N1 C1 1.491(2)
N1 H1NA 0.9100
N1 H1NB 0.9100
N2 N3 1.3199(19)
N2 C2 1.359(2)
N3 N4 1.3382(18)
N4 C3 1.3623(19)
N4 C9 1.4674(18)
N8 C8 1.489(7)
N8 C6 1.497(3)
N8 H8NA 0.9100
N8 H8NB 0.9100
N8' C6' 1.490(8)
N8' C8' 1.496(18)
N8' H8'1 0.9100
N8' H8'2 0.9100
C1 C2 1.495(2)
C1 H1A 0.9900
C1 H1B 0.9900
C2 C3 1.376(2)
C3 C4 1.463(2)
C4 N5' 1.311(7)
C4 C5' 1.367(7)
C4 N5 1.383(3)
C4 C5 1.392(3)
N5 N6 1.351(3)
N5 C16 1.468(3)
N6 N7 1.318(4)
N7 C5 1.363(4)
C5 C6 1.479(4)
C6 H6A 0.9900
C6 H6B 0.9900
C8 H8A 0.9800
C8 H8B 0.9800
C8 H8C 0.9800
C16 C17 1.510(3)
C16 H16A 0.9900
C16 H16B 0.9900
C17 C18 1.384(4)
C17 C22 1.395(3)
C18 C19 1.390(4)
C18 H18 0.9500
C19 C20 1.383(3)
C19 H19 0.9500
C20 C21 1.381(4)
C20 H20 0.9500
C21 C22 1.391(4)
C21 H21 0.9500
C22 H22 0.9500
N5' N6' 1.344(4)
N5' C16' 1.462(5)
N6' N7' 1.319(5)
N7' C5' 1.359(5)
C5' C6' 1.484(5)
C6' H6'A 0.9900
C6' H6'B 0.9900
C8' H8'A 0.9800
C8' H8'B 0.9800
C8' H8'C 0.9800
C16' C17' 1.509(5)
C16' H16C 0.9900
C16' H16D 0.9900
C17' C18' 1.382(5)
C17' C22' 1.396(5)
C18' C19' 1.391(5)
C18' H18' 0.9500
C19' C20' 1.384(5)
C19' H19' 0.9500
C20' C21' 1.380(5)
C20' H20' 0.9500
C21' C22' 1.389(5)
C21' H21' 0.9500
C22' H22' 0.9500
C7 H7A 0.9800
C7 H7B 0.9800
C7 H7C 0.9800
C9 C10 1.510(2)
C9 H9A 0.9900
C9 H9B 0.9900
C10 C11 1.392(2)
C10 C15 1.397(2)
C11 C12 1.392(2)
C11 H11 0.9500
C12 C13 1.390(2)
C12 H12 0.9500
C13 C14 1.390(2)
C13 H13 0.9500
C14 C15 1.391(2)
C14 H14 0.9500
C15 H15 0.9500

loop_
_geom_torsion_atom_site_label_1
_geom_torsion_atom_site_label_2
_geom_torsion_atom_site_label_3
_geom_torsion_atom_site_label_4
_geom_torsion
C2 N2 N3 N4 -0.47(17)
N2 N3 N4 C3 0.52(17)
N2 N3 N4 C9 -176.23(12)
C7 N1 C1 C2 172.89(13)
N3 N2 C2 C3 0.27(17)
N3 N2 C2 C1 179.86(14)
N1 C1 C2 N2 48.3(2)
N1 C1 C2 C3 -132.16(16)
N3 N4 C3 C2 -0.34(16)
C9 N4 C3 C2 176.02(14)
N3 N4 C3 C4 -177.70(14)
C9 N4 C3 C4 -1.3(2)
N2 C2 C3 N4 0.04(16)
C1 C2 C3 N4 -179.52(15)
N2 C2 C3 C4 177.09(15)
C1 C2 C3 C4 -2.5(3)
N4 C3 C4 N5' 102.3(13)
C2 C3 C4 N5' -74.2(13)
N4 C3 C4 C5' -82.6(9)
C2 C3 C4 C5' 100.9(9)
N4 C3 C4 N5 98.9(5)
C2 C3 C4 N5 -77.6(5)
N4 C3 C4 C5 -81.3(5)
C2 C3 C4 C5 102.2(5)
C5 C4 N5 N6 -1.0(7)
C3 C4 N5 N6 178.9(4)
C5 C4 N5 C16 179.2(7)
C3 C4 N5 C16 -0.9(9)
C4 N5 N6 N7 1.4(8)
C16 N5 N6 N7 -178.8(6)
N5 N6 N7 C5 -1.2(7)
N6 N7 C5 C4 0.6(6)
N6 N7 C5 C6 -179.0(5)
N5 C4 C5 N7 0.2(6)
C3 C4 C5 N7 -179.6(3)
N5 C4 C5 C6 179.8(6)
C3 C4 C5 C6 0.0(9)
N7 C5 C6 N8 120.2(5)
C4 C5 C6 N8 -59.3(7)
C8 N8 C6 C5 -166.6(4)
N6 N5 C16 C17 115.0(6)
C4 N5 C16 C17 -65.2(9)
N5 C16 C17 C18 111.3(7)
N5 C16 C17 C22 -66.5(8)
C22 C17 C18 C19 -0.9(12)
C16 C17 C18 C19 -178.7(7)
C17 C18 C19 C20 0.9(12)
C18 C19 C20 C21 0.5(14)
C19 C20 C21 C22 -1.9(16)
C20 C21 C22 C17 2.0(15)
C18 C17 C22 C21 -0.6(13)
C16 C17 C22 C21 177.2(9)
C5' C4 N5' N6' 7(2)
C3 C4 N5' N6' -177.3(9)
C5' C4 N5' C16' 176.2(17)
C3 C4 N5' C16' -8(3)
C4 N5' N6' N7' -7(2)
C16' N5' N6' N7' -177.0(15)
N5' N6' N7' C5' 4.7(18)
N6' N7' C5' C4 -0.5(15)
N6' N7' C5' C6' -179.0(13)
N5' C4 C5' N7' -4.1(17)
C3 C4 C5' N7' -179.9(6)
N5' C4 C5' C6' 174.2(18)
C3 C4 C5' C6' -2(2)
N7' C5' C6' N8' 55.4(16)
C4 C5' C6' N8' -122.6(16)
C8' N8' C6' C5' 162.4(14)
C4 N5' C16' C17' -56(2)
N6' N5' C16' C17' 111.2(17)
N5' C16' C17' C18' 108.0(18)
N5' C16' C17' C22' -70(2)
C22' C17' C18' C19' 0(3)
C16' C17' C18' C19' -178.0(19)
C17' C18' C19' C20' -2(3)
C18' C19' C20' C21' 0(4)
C19' C20' C21' C22' 3(4)
C20' C21' C22' C17' -5(4)
C18' C17' C22' C21' 3(3)
C16' C17' C22' C21' -178(2)
N3 N4 C9 C10 -114.10(15)
C3 N4 C9 C10 69.83(19)
N4 C9 C10 C11 -131.32(15)
N4 C9 C10 C15 49.80(19)
C15 C10 C11 C12 -0.3(2)
C9 C10 C11 C12 -179.22(14)
C10 C11 C12 C13 -0.6(2)
C11 C12 C13 C14 0.9(3)
C12 C13 C14 C15 -0.3(3)
C13 C14 C15 C10 -0.7(3)
C11 C10 C15 C14 1.0(2)
C9 C10 C15 C14 179.83(14)
